data_1570158
loop_
_publ_author_name
'Leung, Vincent Ming-Yau'
'Wong, Hong-Chai Fabio'
'Pook, Chun-Man'
'Tse, Ying-Lung Steve'
'Yeung, Ying-Yeung'

_publ_section_title
;
 Trialkylphosphonium oxoborates as C(sp<sup>3</sup>)-H oxyanion holes and
 their application in catalytic chemoselective acetalization.
;
_journal_issue 44
_journal_name_full 'Chemical science'
_journal_page_first 12684
_journal_page_last 12692
_journal_paper_doi 10.1039/d3sc03081d
_journal_volume 14
_journal_year 2023
_chemical_formula_sum 'C18 H33 B F3 O P'
_chemical_formula_weight 364.22
_space_group_crystal_system monoclinic
_space_group_IT_number 14
_space_group_name_Hall '-P 2yn'
_space_group_name_H-M_alt 'P 1 21/n 1'
_atom_sites_solution_hydrogens geom
_audit_creation_method SHELXL-2018/3
_audit_update_record
;
2022-09-27 deposited with the CCDC.	2023-10-16 downloaded from the CCDC.
;
_cell_angle_alpha 90
_cell_angle_beta 91.183(2)
_cell_angle_gamma 90
_cell_formula_units_Z 4
_cell_length_a 9.4780(7)
_cell_length_b 13.1121(10)
_cell_length_c 15.9430(11)
_cell_measurement_reflns_used 1237
_cell_measurement_temperature 300(2)
_cell_measurement_theta_max 15
_cell_measurement_theta_min 15
_cell_volume 1980.9(3)
_computing_cell_refinement 'BRUKER D8VENTURE DIFFRACTOMETER'
_computing_data_collection 'BRUKER D8VENTURE DIFFRACTOMETER'
_computing_data_reduction 'BRUKER D8VENTURE DIFFRACTOMETER'
_computing_molecular_graphics 'BRUKER SHELXTL'
_computing_publication_material 'BRUKER SHELXTL'
_computing_structure_refinement 'SHELXL-2018/3 (Sheldrick, 2018)'
_computing_structure_solution 'SHELXT 2014/5 (Sheldrick, 2014)'
_diffrn_ambient_temperature 300(2)
_diffrn_measured_fraction_theta_full 1.000
_diffrn_measured_fraction_theta_max 1.000
_diffrn_measurement_device_type 'BRUKER D8VENTURE DIFFRACTOMETER'
_diffrn_measurement_method 'PHI & OMEGA SCAN'
_diffrn_radiation_type MoK\a
_diffrn_radiation_wavelength 0.71073
_diffrn_reflns_av_R_equivalents 0.0758
_diffrn_reflns_av_unetI/netI 0.0245
_diffrn_reflns_Laue_measured_fraction_full 1.000
_diffrn_reflns_Laue_measured_fraction_max 1.000
_diffrn_reflns_limit_h_max 11
_diffrn_reflns_limit_h_min -11
_diffrn_reflns_limit_k_max 15
_diffrn_reflns_limit_k_min -15
_diffrn_reflns_limit_l_max 19
_diffrn_reflns_limit_l_min -19
_diffrn_reflns_number 63315
_diffrn_reflns_point_group_measured_fraction_full 1.000
_diffrn_reflns_point_group_measured_fraction_max 1.000
_diffrn_reflns_theta_full 25.242
_diffrn_reflns_theta_max 25.250
_diffrn_reflns_theta_min 2.478
_exptl_absorpt_coefficient_mu 0.168
_exptl_absorpt_correction_T_max 0.7456
_exptl_absorpt_correction_T_min 0.6947
_exptl_absorpt_correction_type multi-scan
_exptl_crystal_colour colourless
_exptl_crystal_density_diffrn 1.221
_exptl_crystal_description block
_exptl_crystal_F_000 784
_exptl_crystal_size_max 0.400
_exptl_crystal_size_mid 0.300
_exptl_crystal_size_min 0.200
_refine_diff_density_max 0.422
_refine_diff_density_min -0.279
_refine_diff_density_rms 0.066
_refine_ls_extinction_method none
_refine_ls_goodness_of_fit_ref 1.065
_refine_ls_hydrogen_treatment constr
_refine_ls_matrix_type full
_refine_ls_number_parameters 217
_refine_ls_number_reflns 3592
_refine_ls_number_restraints 0
_refine_ls_restrained_S_all 1.065
_refine_ls_R_factor_all 0.0791
_refine_ls_R_factor_gt 0.0589
_refine_ls_shift/su_max 0.001
_refine_ls_shift/su_mean 0.000
_refine_ls_structure_factor_coef Fsqd
_refine_ls_weighting_details 'w=1/[\s^2^(Fo^2^)+(0.1070P)^2^+0.9096P] where P=(Fo^2^+2Fc^2^)/3'
_refine_ls_weighting_scheme calc
_refine_ls_wR_factor_gt 0.1676
_refine_ls_wR_factor_ref 0.1938
_reflns_Friedel_coverage 0.000
_reflns_number_gt 2735
_reflns_number_total 3592
_reflns_threshold_expression 'I > 2\s(I)'
_cod_data_source_file d3sc03081d2.cif
_cod_data_source_block vinn142
_cod_depositor_comments 'Adding full bibliography for 1570158.cif.'
_cod_original_sg_symbol_H-M 'P 21/n'
_cod_database_code 1570158
_shelx_shelxl_version_number 2018/3
_shelx_space_group_comment
;
The symmetry employed for this shelxl refinement is uniquely defined
by the following loop, which should always be used as a source of
symmetry information in preference to the above space-group names.
They are only intended as comments.
;
_shelx_estimated_absorpt_t_min 0.936
_shelx_estimated_absorpt_t_max 0.967

loop_
_space_group_symop_operation_xyz
'x, y, z'
'-x+1/2, y+1/2, -z+1/2'
'-x, -y, -z'
'x-1/2, -y-1/2, z-1/2'

loop_
_atom_site_label
_atom_site_type_symbol
_atom_site_fract_x
_atom_site_fract_y
_atom_site_fract_z
_atom_site_U_iso_or_equiv
_atom_site_adp_type
_atom_site_occupancy
_atom_site_site_symmetry_order
_atom_site_calc_flag
_atom_site_refinement_flags_posn
_atom_site_refinement_flags_adp
_atom_site_refinement_flags_occupancy
_atom_site_disorder_assembly
_atom_site_disorder_group
O1 O 0.5273(2) 0.54685(14) 0.71957(13) 0.0624(6) Uani 1 1 d . . . . .
B1 B 0.5066(5) 0.6527(3) 0.7520(3) 0.0741(11) Uani 1 1 d . . . . .
P1 P 0.48401(7) 0.43726(5) 0.73962(4) 0.0464(3) Uani 1 1 d . . . . .
F1 F 0.4955(4) 0.64581(19) 0.83758(17) 0.1304(11) Uani 1 1 d . . . . .
F2 F 0.6204(3) 0.70777(17) 0.7339(2) 0.1240(10) Uani 1 1 d . . . . .
F3 F 0.3854(3) 0.69146(17) 0.7197(2) 0.1225(10) Uani 1 1 d . . . . .
C1 C 0.2950(3) 0.4213(2) 0.72987(17) 0.0499(6) Uani 1 1 d . . . . .
H1A H 0.275714 0.347863 0.731466 0.060 Uiso 1 1 calc R U . . .
C2 C 0.2391(3) 0.4612(3) 0.6451(2) 0.0658(8) Uani 1 1 d . . . . .
H2A H 0.259534 0.533479 0.640544 0.079 Uiso 1 1 calc R U . . .
H2B H 0.286309 0.426213 0.600061 0.079 Uiso 1 1 calc R U . . .
C3 C 0.0805(4) 0.4443(3) 0.6365(2) 0.0787(10) Uani 1 1 d . . . . .
H3A H 0.046781 0.471862 0.583328 0.094 Uiso 1 1 calc R U . . .
H3B H 0.060938 0.371693 0.636708 0.094 Uiso 1 1 calc R U . . .
C4 C 0.0030(4) 0.4946(3) 0.7069(3) 0.0883(11) Uani 1 1 d . . . . .
H4A H -0.097247 0.480690 0.700705 0.106 Uiso 1 1 calc R U . . .
H4B H 0.016431 0.567814 0.704238 0.106 Uiso 1 1 calc R U . . .
C5 C 0.0568(3) 0.4549(3) 0.7914(2) 0.0737(9) Uani 1 1 d . . . . .
H5A H 0.008515 0.490093 0.835928 0.088 Uiso 1 1 calc R U . . .
H5B H 0.035363 0.382737 0.795786 0.088 Uiso 1 1 calc R U . . .
C6 C 0.2145(3) 0.4705(2) 0.8022(2) 0.0622(8) Uani 1 1 d . . . . .
H6A H 0.246289 0.440824 0.854971 0.075 Uiso 1 1 calc R U . . .
H6B H 0.234952 0.542987 0.803968 0.075 Uiso 1 1 calc R U . . .
C7 C 0.5766(3) 0.3564(2) 0.66658(16) 0.0498(6) Uani 1 1 d . . . . .
H7A H 0.663664 0.335817 0.696221 0.060 Uiso 1 1 calc R U . . .
C8 C 0.5013(3) 0.2571(2) 0.64381(19) 0.0616(7) Uani 1 1 d . . . . .
H8A H 0.480047 0.220304 0.694781 0.074 Uiso 1 1 calc R U . . .
H8B H 0.412715 0.272666 0.615043 0.074 Uiso 1 1 calc R U . . .
C9 C 0.5900(4) 0.1902(3) 0.5881(2) 0.0785(10) Uani 1 1 d . . . . .
H9A H 0.671826 0.166404 0.619995 0.094 Uiso 1 1 calc R U . . .
H9B H 0.535179 0.130978 0.571143 0.094 Uiso 1 1 calc R U . . .
C10 C 0.6384(5) 0.2450(3) 0.5114(2) 0.0913(12) Uani 1 1 d . . . . .
H10A H 0.557530 0.260947 0.475439 0.110 Uiso 1 1 calc R U . . .
H10B H 0.701015 0.201162 0.480269 0.110 Uiso 1 1 calc R U . . .
C11 C 0.7152(4) 0.3430(3) 0.5352(2) 0.0863(11) Uani 1 1 d . . . . .
H11A H 0.801368 0.326379 0.566101 0.104 Uiso 1 1 calc R U . . .
H11B H 0.740876 0.379031 0.484622 0.104 Uiso 1 1 calc R U . . .
C12 C 0.6244(4) 0.4118(3) 0.5885(2) 0.0719(9) Uani 1 1 d . . . . .
H12A H 0.542415 0.433775 0.555815 0.086 Uiso 1 1 calc R U . . .
H12B H 0.677867 0.471968 0.604693 0.086 Uiso 1 1 calc R U . . .
C13 C 0.5388(3) 0.4047(2) 0.84509(17) 0.0516(6) Uani 1 1 d . . . . .
H13A H 0.483381 0.447109 0.882811 0.062 Uiso 1 1 calc R U . . .
C14 C 0.5090(3) 0.2935(3) 0.86790(18) 0.0649(8) Uani 1 1 d . . . . .
H14A H 0.564276 0.248678 0.833098 0.078 Uiso 1 1 calc R U . . .
H14B H 0.409914 0.278485 0.857565 0.078 Uiso 1 1 calc R U . . .
C15 C 0.5466(4) 0.2750(4) 0.9605(2) 0.0930(12) Uani 1 1 d . . . . .
H15A H 0.484638 0.315077 0.995171 0.112 Uiso 1 1 calc R U . . .
H15B H 0.532076 0.203581 0.973694 0.112 Uiso 1 1 calc R U . . .
C16 C 0.6986(4) 0.3035(4) 0.9803(2) 0.0997(14) Uani 1 1 d . . . . .
H16A H 0.717103 0.295357 1.040005 0.120 Uiso 1 1 calc R U . . .
H16B H 0.760693 0.257612 0.950830 0.120 Uiso 1 1 calc R U . . .
C17 C 0.7302(4) 0.4115(4) 0.9554(2) 0.0909(12) Uani 1 1 d . . . . .
H17A H 0.829510 0.425606 0.965845 0.109 Uiso 1 1 calc R U . . .
H17B H 0.675889 0.457925 0.989415 0.109 Uiso 1 1 calc R U . . .
C18 C 0.6944(3) 0.4299(3) 0.8629(2) 0.0666(8) Uani 1 1 d . . . . .
H18A H 0.753654 0.387333 0.828435 0.080 Uiso 1 1 calc R U . . .
H18B H 0.712494 0.500604 0.848846 0.080 Uiso 1 1 calc R U . . .

loop_
_atom_site_aniso_label
_atom_site_aniso_U_11
_atom_site_aniso_U_22
_atom_site_aniso_U_33
_atom_site_aniso_U_23
_atom_site_aniso_U_13
_atom_site_aniso_U_12
O1 0.0766(14) 0.0430(11) 0.0677(13) 0.0032(9) 0.0062(10) -0.0056(9)
B1 0.088(3) 0.0471(19) 0.087(3) -0.0047(17) -0.002(2) -0.0083(18)
P1 0.0502(4) 0.0430(4) 0.0459(4) 0.0033(3) 0.0012(3) -0.0021(3)
F1 0.210(3) 0.0862(17) 0.0955(18) -0.0303(13) 0.0126(18) -0.0045(17)
F2 0.116(2) 0.0710(14) 0.186(3) -0.0007(15) 0.0182(18) -0.0383(13)
F3 0.116(2) 0.0657(14) 0.185(3) -0.0105(15) -0.0299(19) 0.0195(13)
C1 0.0495(15) 0.0461(14) 0.0540(16) 0.0022(11) 0.0006(12) 0.0008(11)
C2 0.0671(19) 0.0702(19) 0.0596(18) 0.0057(14) -0.0125(15) 0.0067(15)
C3 0.071(2) 0.081(2) 0.083(2) -0.0015(18) -0.0233(18) 0.0069(17)
C4 0.061(2) 0.078(2) 0.125(3) -0.011(2) -0.012(2) 0.0128(17)
C5 0.0553(18) 0.070(2) 0.096(3) -0.0172(18) 0.0103(17) 0.0044(15)
C6 0.0570(17) 0.0622(18) 0.0676(19) -0.0078(14) 0.0048(14) 0.0018(13)
C7 0.0544(15) 0.0496(15) 0.0455(14) 0.0032(11) 0.0021(12) -0.0006(11)
C8 0.0707(19) 0.0572(17) 0.0570(17) -0.0039(13) 0.0046(14) -0.0048(14)
C9 0.092(2) 0.066(2) 0.078(2) -0.0202(17) 0.0039(19) 0.0070(17)
C10 0.105(3) 0.109(3) 0.060(2) -0.0206(19) 0.013(2) 0.013(2)
C11 0.091(3) 0.101(3) 0.068(2) 0.0055(19) 0.0307(19) 0.001(2)
C12 0.085(2) 0.072(2) 0.0593(19) 0.0133(15) 0.0161(17) -0.0023(17)
C13 0.0506(15) 0.0578(16) 0.0465(15) -0.0002(12) 0.0007(12) -0.0013(12)
C14 0.0639(18) 0.075(2) 0.0557(17) 0.0183(14) -0.0027(14) -0.0087(15)
C15 0.086(3) 0.129(3) 0.064(2) 0.042(2) -0.0076(19) -0.010(2)
C16 0.080(3) 0.150(4) 0.068(2) 0.033(2) -0.0175(19) 0.005(3)
C17 0.068(2) 0.133(4) 0.071(2) -0.002(2) -0.0215(18) -0.007(2)
C18 0.0562(17) 0.078(2) 0.0658(19) 0.0052(15) -0.0069(14) -0.0107(15)

loop_
_atom_type_symbol
_atom_type_description
_atom_type_scat_dispersion_real
_atom_type_scat_dispersion_imag
_atom_type_scat_source
C C 0.0033 0.0016 'International Tables Vol C Tables 4.2.6.8 and 6.1.1.4'
H H 0.0000 0.0000 'International Tables Vol C Tables 4.2.6.8 and 6.1.1.4'
B B 0.0013 0.0007 'International Tables Vol C Tables 4.2.6.8 and 6.1.1.4'
F F 0.0171 0.0103 'International Tables Vol C Tables 4.2.6.8 and 6.1.1.4'
O O 0.0106 0.0060 'International Tables Vol C Tables 4.2.6.8 and 6.1.1.4'
P P 0.1023 0.0942 'International Tables Vol C Tables 4.2.6.8 and 6.1.1.4'

loop_
_geom_angle_atom_site_label_1
_geom_angle_atom_site_label_2
_geom_angle_atom_site_label_3
_geom_angle
_geom_angle_site_symmetry_1
_geom_angle_site_symmetry_3
_geom_angle_publ_flag
B1 O1 P1 139.6(2) . . ?
F2 B1 F3 113.6(3) . . ?
F2 B1 F1 109.2(4) . . ?
F3 B1 F1 108.7(4) . . ?
F2 B1 O1 108.4(3) . . ?
F3 B1 O1 109.5(3) . . ?
F1 B1 O1 107.2(3) . . ?
O1 P1 C13 110.13(13) . . ?
O1 P1 C1 111.15(12) . . ?
C13 P1 C1 108.62(13) . . ?
O1 P1 C7 106.21(12) . . ?
C13 P1 C7 109.06(13) . . ?
C1 P1 C7 111.64(13) . . ?
C2 C1 C6 110.4(2) . . ?
C2 C1 P1 111.1(2) . . ?
C6 C1 P1 113.2(2) . . ?
C3 C2 C1 110.6(3) . . ?
C4 C3 C2 111.4(3) . . ?
C3 C4 C5 110.5(3) . . ?
C6 C5 C4 111.5(3) . . ?
C5 C6 C1 111.2(3) . . ?
C12 C7 C8 111.0(2) . . ?
C12 C7 P1 113.8(2) . . ?
C8 C7 P1 114.90(19) . . ?
C9 C8 C7 111.8(3) . . ?
C10 C9 C8 112.6(3) . . ?
C9 C10 C11 110.7(3) . . ?
C12 C11 C10 111.6(3) . . ?
C11 C12 C7 110.9(3) . . ?
C14 C13 C18 110.1(2) . . ?
C14 C13 P1 113.4(2) . . ?
C18 C13 P1 112.34(19) . . ?
C13 C14 C15 109.9(3) . . ?
C16 C15 C14 111.3(3) . . ?
C17 C16 C15 111.8(3) . . ?
C16 C17 C18 111.3(3) . . ?
C17 C18 C13 109.8(3) . . ?

loop_
_geom_bond_atom_site_label_1
_geom_bond_atom_site_label_2
_geom_bond_distance
_geom_bond_site_symmetry_2
_geom_bond_publ_flag
O1 B1 1.495(4) . ?
O1 P1 1.5301(19) . ?
B1 F2 1.334(5) . ?
B1 F3 1.349(5) . ?
B1 F1 1.374(5) . ?
P1 C13 1.801(3) . ?
P1 C1 1.807(3) . ?
P1 C7 1.815(3) . ?
C1 C2 1.534(4) . ?
C1 C6 1.538(4) . ?
C2 C3 1.523(5) . ?
C3 C4 1.505(5) . ?
C4 C5 1.522(6) . ?
C5 C6 1.516(4) . ?
C7 C12 1.519(4) . ?
C7 C8 1.525(4) . ?
C8 C9 1.515(4) . ?
C9 C10 1.499(5) . ?
C10 C11 1.521(6) . ?
C11 C12 1.518(5) . ?
C13 C14 1.530(4) . ?
C13 C18 1.532(4) . ?
C14 C15 1.531(4) . ?
C15 C16 1.515(5) . ?
C16 C17 1.504(6) . ?
C17 C18 1.525(5) . ?
